data_1532196
loop_
_publ_author_name
'Schmidt, R.'
'Kraus, M.'
'Mueller, B.G.'

_publ_section_title
;
 Neue Fluorozirconate und -hafnate mit V(2+) und Ti(2+)
;
_journal_name_full 'Zeitschrift fuer Anorganische und Allgemeine Chemie'
_journal_page_first 2344
_journal_page_last 2350
_journal_volume 627
_journal_year 2001
_chemical_formula_sum 'F11 Hf2 Na Ti'
_chemical_name_systematic 'Na (Ti Hf2 F11)'
_space_group_IT_number 12
_symmetry_space_group_name_Hall '-C 2y'
_symmetry_space_group_name_H-M 'C 1 2/m 1'
_cell_angle_alpha 90
_cell_angle_beta 118.28
_cell_angle_gamma 90
_cell_formula_units_Z 2
_cell_length_a 9.177
_cell_length_b 6.857
_cell_length_c 7.524
_cell_volume 416.949
_citation_journal_id_ASTM ZAACAB
_cod_data_source_file Schmidt_ZAACAB_2001_43.cif
_cod_data_source_block F11Hf2Na1Ti1
_cod_original_cell_volume 416.9495
_cod_original_formula_sum 'F11 Hf2 Na1 Ti1'
_cod_database_code 1532196

loop_
_symmetry_equiv_pos_as_xyz
x,y,z
-x,y,-z
-x,-y,-z
x,-y,z
x+1/2,y+1/2,z
-x+1/2,y+1/2,-z
-x+1/2,-y+1/2,-z
x+1/2,-y+1/2,z

loop_
_atom_site_label
_atom_site_type_symbol
_atom_site_fract_x
_atom_site_fract_y
_atom_site_fract_z
_atom_site_occupancy
_atom_site_U_iso_or_equiv
F2 F-1 0 0.3336 0 1 0.0
F5 F-1 0.00916 0.2086 0.31347 1 0.0
F1 F-1 0.3601 0 0.4189 0.5 0.0
F4 F-1 0.2633 0 0.0708 1 0.0
Na1 Na+1 0 0 0 1 0.0
F3 F-1 0.2486 0 0.653 1 0.0
Hf1 Hf+4 0.49778 0 0.2387 1 0.0
Ti1 Ti+2 0 0 0.5 1 0.0
